data_4324236
loop_
_publ_author_name
'Lani A. Seaman'
'Skye Fortier'
'Guang Wu'
'Trevor W. Hayton'

_publ_contact_author_email hayton@chem.ucsb.edu
_publ_contact_author_name 'Trevor W. Hayton'
_publ_section_title
;
 Comparison of the Redox Chemistry of Primary and Secondary Amides of
 U(IV): Isolation of a U(VI) Bis(imido) Complex or a Homoleptic U(VI)
 Amido Complex
;
_journal_name_full 'Inorganic Chemistry'
_journal_page_first 636
_journal_page_last 646
_journal_paper_doi 10.1021/ic101847b
_journal_volume 50
_journal_year 2011
_chemical_formula_sum 'C46 H108 Cl2 Li4 N6 O8 U'
_chemical_formula_weight 1210.07
_chemical_name_systematic
; 
 ? 
;
_space_group_IT_number 2
_symmetry_cell_setting triclinic
_symmetry_space_group_name_Hall '-P 1'
_symmetry_space_group_name_H-M 'P -1'
_atom_sites_solution_hydrogens geom
_atom_sites_solution_primary direct
_atom_sites_solution_secondary difmap
_audit_creation_method SHELXL-97
_cell_angle_alpha 78.666(7)
_cell_angle_beta 77.331(7)
_cell_angle_gamma 71.050(7)
_cell_formula_units_Z 1
_cell_length_a 10.866(5)
_cell_length_b 11.072(5)
_cell_length_c 14.719(7)
_cell_measurement_temperature 150(2)
_cell_volume 1618.9(13)
_computing_structure_refinement 'SHELXL-97 (Sheldrick, 1997)'
_computing_structure_solution 'SHELXS-97 (Sheldrick, 1990)'
_diffrn_ambient_temperature 150(2)
_diffrn_measured_fraction_theta_full 0.986
_diffrn_measured_fraction_theta_max 0.986
_diffrn_measurement_device_type 'CCD area detector'
_diffrn_measurement_method 'omega scan'
_diffrn_radiation_monochromator graphite
_diffrn_radiation_source 'fine-focus sealed tube'
_diffrn_radiation_type MoK\a
_diffrn_radiation_wavelength 0.71073
_diffrn_reflns_av_R_equivalents 0.0960
_diffrn_reflns_av_sigmaI/netI 0.0816
_diffrn_reflns_limit_h_max 12
_diffrn_reflns_limit_h_min -13
_diffrn_reflns_limit_k_max 13
_diffrn_reflns_limit_k_min -13
_diffrn_reflns_limit_l_max 17
_diffrn_reflns_limit_l_min -17
_diffrn_reflns_number 12280
_diffrn_reflns_theta_full 25.35
_diffrn_reflns_theta_max 25.35
_diffrn_reflns_theta_min 1.96
_exptl_absorpt_coefficient_mu 2.634
_exptl_absorpt_correction_T_max 0.570
_exptl_absorpt_correction_T_min 0.266
_exptl_absorpt_correction_type empirical
_exptl_absorpt_process_details 'psi scan'
_exptl_crystal_colour brown
_exptl_crystal_density_diffrn 1.241
_exptl_crystal_description plate
_exptl_crystal_F_000 628
_exptl_crystal_size_max 0.6
_exptl_crystal_size_mid 0.5
_exptl_crystal_size_min 0.2
_refine_diff_density_max 2.081
_refine_diff_density_min -2.610
_refine_diff_density_rms 0.135
_refine_ls_extinction_method none
_refine_ls_goodness_of_fit_ref 1.025
_refine_ls_hydrogen_treatment constr
_refine_ls_matrix_type full
_refine_ls_number_parameters 318
_refine_ls_number_reflns 5847
_refine_ls_number_restraints 0
_refine_ls_restrained_S_all 1.025
_refine_ls_R_factor_all 0.0409
_refine_ls_R_factor_gt 0.0408
_refine_ls_shift/su_max 0.000
_refine_ls_shift/su_mean 0.000
_refine_ls_structure_factor_coef Fsqd
_refine_ls_weighting_details 'calc w=1/[\s^2^(Fo^2^)+(0.0690P)^2^+0.4153P] where P=(Fo^2^+2Fc^2^)/3'
_refine_ls_weighting_scheme calc
_refine_ls_wR_factor_gt 0.1081
_refine_ls_wR_factor_ref 0.1082
_reflns_number_gt 5826
_reflns_number_total 5847
_reflns_threshold_expression >2sigma(I)
_cod_data_source_file ic101847b_si_002_2.cif
_cod_data_source_block Complex_1DME
_cod_database_code 4324236

loop_
_symmetry_equiv_pos_as_xyz
'x, y, z'
'-x, -y, -z'

loop_
_atom_site_label
_atom_site_type_symbol
_atom_site_fract_x
_atom_site_fract_y
_atom_site_fract_z
_atom_site_U_iso_or_equiv
_atom_site_adp_type
_atom_site_occupancy
_atom_site_symmetry_multiplicity
_atom_site_calc_flag
_atom_site_refinement_flags
C22 C -0.0394(5) 0.4529(5) 0.4032(3) 0.0319(11) Uani 1 1 d .
H22A H -0.1326 0.5000 0.4130 0.038 Uiso 1 1 calc R
H22B H -0.0303 0.3641 0.4312 0.038 Uiso 1 1 calc R
U1 U 1.0000 0.0000 0.0000 0.02224(10) Uani 1 2 d S
Cl Cl 0.66310(10) 0.10152(11) 0.30253(7) 0.0270(2) Uani 1 1 d .
O1 O 0.3394(3) 0.2388(3) 0.3243(2) 0.0295(7) Uani 1 1 d .
O4 O 0.4726(3) 0.4435(3) 0.3231(2) 0.0308(7) Uani 1 1 d .
O2 O 0.3893(4) 0.1976(4) 0.4988(2) 0.0332(8) Uani 1 1 d .
O3 O 0.6227(3) 0.3117(3) 0.4535(2) 0.0316(7) Uani 1 1 d .
N2 N 0.7977(4) -0.0525(4) 0.0541(3) 0.0268(8) Uani 1 1 d .
N1 N 0.8646(4) 0.2014(4) 0.0447(3) 0.0303(9) Uani 1 1 d .
N3 N 1.0134(4) -0.0510(4) 0.1624(3) 0.0265(8) Uani 1 1 d .
C2 C 0.7397(4) -0.1595(4) 0.0856(3) 0.0263(9) Uani 1 1 d .
C3 C 1.0705(4) -0.0296(4) 0.2376(3) 0.0244(9) Uani 1 1 d .
C12 C 1.2218(5) -0.0807(5) 0.2193(4) 0.0338(11) Uani 1 1 d .
H12A H 1.2483 -0.1716 0.2160 0.051 Uiso 1 1 calc R
H12B H 1.2560 -0.0657 0.2696 0.051 Uiso 1 1 calc R
H12C H 1.2556 -0.0369 0.1610 0.051 Uiso 1 1 calc R
C19 C 0.5553(5) 0.5027(5) 0.3494(4) 0.0350(11) Uani 1 1 d .
H19A H 0.5074 0.5523 0.4004 0.042 Uiso 1 1 calc R
H19B H 0.5840 0.5605 0.2965 0.042 Uiso 1 1 calc R
C1 C 0.7563(5) 0.3184(4) 0.0248(3) 0.0283(10) Uani 1 1 d .
C15 C 0.2851(5) 0.1565(5) 0.4829(4) 0.0339(11) Uani 1 1 d .
H15A H 0.2020 0.2240 0.4921 0.041 Uiso 1 1 calc R
H15B H 0.2774 0.0804 0.5266 0.041 Uiso 1 1 calc R
C11 C 1.0277(5) 0.1175(5) 0.2423(4) 0.0327(10) Uani 1 1 d .
H11A H 1.0671 0.1601 0.1856 0.049 Uiso 1 1 calc R
H11B H 1.0562 0.1326 0.2953 0.049 Uiso 1 1 calc R
H11C H 0.9333 0.1508 0.2490 0.049 Uiso 1 1 calc R
C13 C 0.3603(6) 0.2238(6) 0.2269(4) 0.0381(12) Uani 1 1 d .
H13A H 0.4337 0.1491 0.2143 0.057 Uiso 1 1 calc R
H13B H 0.3787 0.2988 0.1886 0.057 Uiso 1 1 calc R
H13C H 0.2825 0.2135 0.2126 0.057 Uiso 1 1 calc R
C9 C 0.8191(5) -0.2576(5) 0.1556(4) 0.0382(12) Uani 1 1 d .
H9A H 0.9101 -0.2854 0.1268 0.057 Uiso 1 1 calc R
H9B H 0.7854 -0.3305 0.1739 0.057 Uiso 1 1 calc R
H9C H 0.8119 -0.2187 0.2101 0.057 Uiso 1 1 calc R
C18 C 0.6719(5) 0.3991(5) 0.3799(4) 0.0359(11) Uani 1 1 d .
H18A H 0.7242 0.3540 0.3276 0.043 Uiso 1 1 calc R
H18B H 0.7271 0.4359 0.4029 0.043 Uiso 1 1 calc R
C14 C 0.3171(5) 0.1269(5) 0.3840(4) 0.0322(10) Uani 1 1 d .
H14A H 0.3953 0.0535 0.3763 0.039 Uiso 1 1 calc R
H14B H 0.2443 0.1068 0.3685 0.039 Uiso 1 1 calc R
C10 C 1.0173(5) -0.0964(6) 0.3329(4) 0.0392(12) Uani 1 1 d .
H10A H 0.9226 -0.0661 0.3440 0.059 Uiso 1 1 calc R
H10B H 1.0502 -0.0768 0.3819 0.059 Uiso 1 1 calc R
H10C H 1.0457 -0.1879 0.3323 0.059 Uiso 1 1 calc R
C6 C 0.7994(6) 0.4071(5) -0.0634(4) 0.0393(12) Uani 1 1 d .
H6A H 0.8667 0.4380 -0.0518 0.059 Uiso 1 1 calc R
H6B H 0.7248 0.4790 -0.0772 0.059 Uiso 1 1 calc R
H6C H 0.8334 0.3594 -0.1159 0.059 Uiso 1 1 calc R
C8 C 0.5956(5) -0.1112(6) 0.1336(4) 0.0393(12) Uani 1 1 d .
H8A H 0.5925 -0.0779 0.1899 0.059 Uiso 1 1 calc R
H8B H 0.5576 -0.1813 0.1494 0.059 Uiso 1 1 calc R
H8C H 0.5467 -0.0443 0.0917 0.059 Uiso 1 1 calc R
C4 C 0.6406(5) 0.2802(6) 0.0069(4) 0.0420(12) Uani 1 1 d .
H4A H 0.6704 0.2297 -0.0441 0.063 Uiso 1 1 calc R
H4B H 0.5714 0.3566 -0.0090 0.063 Uiso 1 1 calc R
H4C H 0.6079 0.2306 0.0625 0.063 Uiso 1 1 calc R
C7 C 0.7447(6) -0.2283(6) 0.0022(4) 0.0422(13) Uani 1 1 d .
H7A H 0.6969 -0.1677 -0.0435 0.063 Uiso 1 1 calc R
H7B H 0.7053 -0.2971 0.0247 0.063 Uiso 1 1 calc R
H7C H 0.8349 -0.2629 -0.0262 0.063 Uiso 1 1 calc R
C5 C 0.7072(6) 0.3969(6) 0.1082(4) 0.0447(13) Uani 1 1 d .
H5A H 0.6719 0.3467 0.1624 0.067 Uiso 1 1 calc R
H5B H 0.6397 0.4748 0.0923 0.067 Uiso 1 1 calc R
H5C H 0.7795 0.4182 0.1219 0.067 Uiso 1 1 calc R
C20 C 0.3638(6) 0.5380(5) 0.2844(5) 0.0460(14) Uani 1 1 d .
H20A H 0.3121 0.5935 0.3302 0.069 Uiso 1 1 calc R
H20B H 0.3097 0.4951 0.2677 0.069 Uiso 1 1 calc R
H20C H 0.3972 0.5882 0.2294 0.069 Uiso 1 1 calc R
C16 C 0.3650(7) 0.2292(6) 0.5918(4) 0.0442(13) Uani 1 1 d .
H16A H 0.2844 0.2981 0.6007 0.066 Uiso 1 1 calc R
H16B H 0.4368 0.2557 0.6008 0.066 Uiso 1 1 calc R
H16C H 0.3575 0.1550 0.6364 0.066 Uiso 1 1 calc R
C23 C 0.0270(6) 0.5057(6) 0.4491(4) 0.0456(13) Uani 1 1 d .
H23A H 0.0156 0.5957 0.4237 0.055 Uiso 1 1 calc R
H23B H 0.1207 0.4602 0.4393 0.055 Uiso 1 1 calc R
C17 C 0.7289(6) 0.2133(6) 0.4916(4) 0.0484(14) Uani 1 1 d .
H17A H 0.7859 0.1656 0.4427 0.073 Uiso 1 1 calc R
H17B H 0.6936 0.1560 0.5403 0.073 Uiso 1 1 calc R
H17C H 0.7782 0.2524 0.5172 0.073 Uiso 1 1 calc R
C21 C 0.0081(7) 0.4563(7) 0.3051(5) 0.0592(17) Uani 1 1 d .
H21A H -0.0040 0.5441 0.2764 0.089 Uiso 1 1 calc R
H21B H -0.0398 0.4175 0.2779 0.089 Uiso 1 1 calc R
H21C H 0.1003 0.4095 0.2948 0.089 Uiso 1 1 calc R
Li2 Li 0.4945(8) 0.2599(8) 0.3801(5) 0.0283(16) Uani 1 1 d .
Li Li 0.8065(8) 0.0556(8) 0.1626(5) 0.0296(17) Uani 1 1 d .

loop_
_atom_site_aniso_label
_atom_site_aniso_U_11
_atom_site_aniso_U_22
_atom_site_aniso_U_33
_atom_site_aniso_U_23
_atom_site_aniso_U_13
_atom_site_aniso_U_12
C22 0.022(2) 0.049(3) 0.030(2) -0.001(2) 0.0015(19) -0.023(2)
U1 0.02273(14) 0.02304(15) 0.02144(14) -0.00359(8) -0.00445(9) -0.00657(9)
Cl 0.0245(5) 0.0296(6) 0.0252(5) -0.0069(4) -0.0009(4) -0.0060(4)
O1 0.0297(17) 0.0314(18) 0.0286(17) -0.0045(13) -0.0065(13) -0.0094(14)
O4 0.0308(17) 0.0244(17) 0.0381(18) -0.0003(14) -0.0124(15) -0.0075(14)
O2 0.0410(19) 0.041(2) 0.0244(16) -0.0097(14) 0.0022(14) -0.0233(17)
O3 0.0346(18) 0.0325(19) 0.0303(17) -0.0041(14) -0.0096(14) -0.0109(15)
N2 0.027(2) 0.025(2) 0.031(2) -0.0027(15) -0.0076(16) -0.0117(16)
N1 0.032(2) 0.027(2) 0.030(2) -0.0026(16) -0.0064(17) -0.0062(17)
N3 0.0243(19) 0.028(2) 0.030(2) -0.0084(15) -0.0053(16) -0.0084(16)
C2 0.025(2) 0.027(2) 0.030(2) -0.0048(18) -0.0037(18) -0.0116(19)
C3 0.023(2) 0.031(2) 0.020(2) -0.0029(17) -0.0076(17) -0.0067(18)
C12 0.025(2) 0.040(3) 0.037(3) -0.006(2) -0.010(2) -0.007(2)
C19 0.046(3) 0.028(3) 0.036(3) -0.004(2) -0.003(2) -0.020(2)
C1 0.033(2) 0.020(2) 0.029(2) -0.0003(18) -0.0085(19) -0.0021(19)
C15 0.030(2) 0.036(3) 0.038(3) -0.004(2) -0.003(2) -0.016(2)
C11 0.029(2) 0.033(3) 0.041(3) -0.015(2) -0.011(2) -0.007(2)
C13 0.038(3) 0.047(3) 0.030(3) -0.009(2) -0.010(2) -0.010(2)
C9 0.036(3) 0.032(3) 0.043(3) 0.004(2) -0.006(2) -0.011(2)
C18 0.038(3) 0.045(3) 0.035(3) -0.010(2) -0.005(2) -0.023(2)
C14 0.030(2) 0.032(3) 0.040(3) -0.005(2) -0.010(2) -0.014(2)
C10 0.037(3) 0.048(3) 0.031(3) 0.005(2) -0.010(2) -0.013(2)
C6 0.042(3) 0.032(3) 0.035(3) 0.004(2) -0.004(2) -0.005(2)
C8 0.027(2) 0.045(3) 0.046(3) -0.008(2) -0.002(2) -0.013(2)
C4 0.034(3) 0.038(3) 0.049(3) -0.002(2) -0.014(2) -0.001(2)
C7 0.055(3) 0.041(3) 0.040(3) -0.014(2) -0.001(3) -0.027(3)
C5 0.051(3) 0.034(3) 0.040(3) -0.007(2) -0.005(3) 0.000(2)
C20 0.044(3) 0.029(3) 0.059(4) 0.002(2) -0.018(3) -0.002(2)
C16 0.068(4) 0.040(3) 0.028(3) -0.014(2) 0.003(3) -0.022(3)
C23 0.036(3) 0.041(3) 0.055(3) 0.005(2) -0.005(2) -0.014(2)
C17 0.054(4) 0.045(3) 0.049(3) -0.004(3) -0.031(3) -0.006(3)
C21 0.040(3) 0.067(5) 0.066(4) -0.007(3) -0.011(3) -0.010(3)
Li2 0.029(4) 0.032(4) 0.025(4) -0.009(3) 0.001(3) -0.010(3)
Li 0.023(4) 0.040(5) 0.022(4) -0.009(3) 0.004(3) -0.007(3)

loop_
_atom_type_symbol
_atom_type_description
_atom_type_scat_dispersion_real
_atom_type_scat_dispersion_imag
_atom_type_scat_source
C C 0.0033 0.0016 'International Tables Vol C Tables 4.2.6.8 and 6.1.1.4'
H H 0.0000 0.0000 'International Tables Vol C Tables 4.2.6.8 and 6.1.1.4'
Li Li -0.0003 0.0001 'International Tables Vol C Tables 4.2.6.8 and 6.1.1.4'
N N 0.0061 0.0033 'International Tables Vol C Tables 4.2.6.8 and 6.1.1.4'
O O 0.0106 0.0060 'International Tables Vol C Tables 4.2.6.8 and 6.1.1.4'
Cl Cl 0.1484 0.1585 'International Tables Vol C Tables 4.2.6.8 and 6.1.1.4'
U U -9.6767 9.6646 'International Tables Vol C Tables 4.2.6.8 and 6.1.1.4'

loop_
_geom_angle_atom_site_label_1
_geom_angle_atom_site_label_2
_geom_angle_atom_site_label_3
_geom_angle
_geom_angle_site_symmetry_1
_geom_angle_site_symmetry_3
C23 C22 C21 113.3(5) . .
N1 U1 N1 180.0(4) . 2_755
N1 U1 N3 97.16(14) . 2_755
N1 U1 N3 82.84(14) 2_755 2_755
N1 U1 N3 82.84(14) . .
N1 U1 N3 97.16(14) 2_755 .
N3 U1 N3 180.0 2_755 .
N1 U1 N2 81.36(14) . .
N1 U1 N2 98.64(14) 2_755 .
N3 U1 N2 98.10(13) 2_755 .
N3 U1 N2 81.90(13) . .
N1 U1 N2 98.64(14) . 2_755
N1 U1 N2 81.36(14) 2_755 2_755
N3 U1 N2 81.90(13) 2_755 2_755
N3 U1 N2 98.10(13) . 2_755
N2 U1 N2 180.0(3) . 2_755
N1 U1 Li 50.42(19) . .
N1 U1 Li 129.58(19) 2_755 .
N3 U1 Li 131.71(18) 2_755 .
N3 U1 Li 48.29(18) . .
N2 U1 Li 49.13(19) . .
N2 U1 Li 130.87(19) 2_755 .
N1 U1 Li 129.58(19) . 2_755
N1 U1 Li 50.42(19) 2_755 2_755
N3 U1 Li 48.29(18) 2_755 2_755
N3 U1 Li 131.71(18) . 2_755
N2 U1 Li 130.87(19) . 2_755
N2 U1 Li 49.13(19) 2_755 2_755
Li U1 Li 180.0(4) . 2_755
Li Cl Li2 145.6(3) . .
C14 O1 C13 111.3(4) . .
C14 O1 Li2 100.5(3) . .
C13 O1 Li2 119.2(4) . .
C19 O4 C20 111.5(4) . .
C19 O4 Li2 114.9(4) . .
C20 O4 Li2 130.6(4) . .
C16 O2 C15 111.1(4) . .
C16 O2 Li2 131.0(4) . .
C15 O2 Li2 113.2(4) . .
C17 O3 C18 111.1(4) . .
C17 O3 Li2 120.1(4) . .
C18 O3 Li2 99.9(3) . .
C2 N2 Li 117.3(3) . .
C2 N2 U1 144.1(3) . .
Li N2 U1 76.2(2) . .
C1 N1 Li 114.5(4) . .
C1 N1 U1 147.2(3) . .
Li N1 U1 75.8(2) . .
C3 N3 Li 114.6(3) . .
C3 N3 U1 144.7(3) . .
Li N3 U1 77.2(2) . .
N2 C2 C9 108.7(4) . .
N2 C2 C8 110.8(4) . .
C9 C2 C8 109.1(4) . .
N2 C2 C7 111.2(4) . .
C9 C2 C7 108.1(4) . .
C8 C2 C7 108.8(4) . .
N3 C3 C12 111.4(4) . .
N3 C3 C10 110.2(4) . .
C12 C3 C10 109.2(4) . .
N3 C3 C11 108.4(3) . .
C12 C3 C11 109.4(4) . .
C10 C3 C11 108.2(4) . .
O4 C19 C18 108.2(4) . .
N1 C1 C4 109.3(4) . .
N1 C1 C5 111.1(4) . .
C4 C1 C5 108.6(4) . .
N1 C1 C6 111.7(4) . .
C4 C1 C6 108.1(4) . .
C5 C1 C6 107.9(4) . .
O2 C15 C14 107.8(4) . .
O3 C18 C19 107.4(4) . .
O1 C14 C15 107.1(4) . .
C22 C23 C23 109.1(6) . 2_566
O4 Li2 O2 126.3(4) . .
O4 Li2 O1 95.6(4) . .
O2 Li2 O1 80.4(3) . .
O4 Li2 O3 79.2(3) . .
O2 Li2 O3 94.1(3) . .
O1 Li2 O3 168.2(4) . .
O4 Li2 Cl 117.2(4) . .
O2 Li2 Cl 116.5(4) . .
O1 Li2 Cl 95.7(3) . .
O3 Li2 Cl 96.1(3) . .
N3 Li N2 90.6(3) . .
N3 Li N1 90.0(3) . .
N2 Li N1 87.7(3) . .
N3 Li Cl 121.0(4) . .
N2 Li Cl 129.9(4) . .
N1 Li Cl 126.0(4) . .
N3 Li U1 54.5(2) . .
N2 Li U1 54.65(19) . .
N1 Li U1 53.82(19) . .
Cl Li U1 174.8(3) . .

loop_
_geom_bond_atom_site_label_1
_geom_bond_atom_site_label_2
_geom_bond_distance
_geom_bond_site_symmetry_2
C22 C23 1.401(8) .
C22 C21 1.420(9) .
U1 N1 2.364(4) .
U1 N1 2.364(4) 2_755
U1 N3 2.371(4) 2_755
U1 N3 2.371(4) .
U1 N2 2.384(4) .
U1 N2 2.384(4) 2_755
U1 Li 2.839(8) .
U1 Li 2.839(8) 2_755
Cl Li 2.327(8) .
Cl Li2 2.349(8) .
O1 C14 1.429(6) .
O1 C13 1.436(6) .
O1 Li2 2.123(9) .
O4 C19 1.422(6) .
O4 C20 1.441(6) .
O4 Li2 1.998(9) .
O2 C16 1.427(6) .
O2 C15 1.427(6) .
O2 Li2 1.999(8) .
O3 C17 1.435(6) .
O3 C18 1.436(6) .
O3 Li2 2.205(8) .
N2 C2 1.469(6) .
N2 Li 2.210(9) .
N1 C1 1.471(6) .
N1 Li 2.258(9) .
N3 C3 1.472(5) .
N3 Li 2.173(9) .
C2 C9 1.526(7) .
C2 C8 1.534(7) .
C2 C7 1.550(7) .
C3 C12 1.535(6) .
C3 C10 1.537(6) .
C3 C11 1.553(7) .
C19 C18 1.492(8) .
C1 C4 1.537(7) .
C1 C5 1.542(7) .
C1 C6 1.550(6) .
C15 C14 1.497(7) .
C23 C23 1.480(13) 2_566
